data_2237128
loop_
_publ_author_name
'Aubert, Emmanuel'
'Thuaud, Fr\'ed\'eric'
'Ribeiro, Nigel'
'D\'esaubry, Laurent'
'Espinosa, Enrique'

_publ_section_title
;
 <i>N</i>-[3a-(4-Bromophenyl)-8b-hydroxy-6,8-dimethoxy-3-phenyl-2,3,3a,8b-tetrahydro-1<i>H</i>-cyclopenta[<i>b</i>]benzofuran-1-yl]formamide
 monohydrate
;
_journal_coeditor_code BX2432
_journal_issue 1
_journal_name_full 'Acta Crystallographica Section E'
_journal_page_first o52
_journal_page_last o53
_journal_paper_doi 10.1107/S1600536812049641
_journal_volume 69
_journal_year 2013
_chemical_formula_iupac 'C26 H24 Br N O5, H2 O1'
_chemical_formula_moiety 'C26 H24 Br N O5, H2 O1'
_chemical_formula_sum 'C26 H26 Br N O6'
_chemical_formula_weight 528.39
_chemical_name_systematic
;<i>N</i>-[3a-(4-Bromophenyl)-8b-hydroxy-6,8-dimethoxy-3-phenyl-2,3,3a,8b-tetrahydro-1<i>H</i>-cyclopenta[<i>b</i>]benzofuran-1-yl]formamide
monohydrate
;
_space_group_IT_number 2
_symmetry_cell_setting triclinic
_symmetry_space_group_name_Hall '-P 1'
_symmetry_space_group_name_H-M 'P -1'
_atom_sites_solution_hydrogens difmap
_atom_sites_solution_primary direct
_atom_sites_solution_secondary difmap
_audit_creation_method SHELXL-97
_cell_angle_alpha 70.537(2)
_cell_angle_beta 73.495(2)
_cell_angle_gamma 73.898(2)
_cell_formula_units_Z 2
_cell_length_a 8.5941(2)
_cell_length_b 12.1107(4)
_cell_length_c 12.6642(3)
_cell_measurement_reflns_used 17225
_cell_measurement_temperature 110(2)
_cell_measurement_theta_max 76.3770
_cell_measurement_theta_min 3.7845
_cell_volume 1166.98(6)
_computing_cell_refinement
;
CrysAlis PRO (Agilent, 2012)
;
_computing_data_collection
;
CrysAlis PRO (Agilent, 2012)
;
_computing_data_reduction
;
CrysAlis PRO (Agilent, 2012)
;
_computing_molecular_graphics '<i>Mercury</i> (Macrae <i>et al.</i>, 2006)'
_computing_publication_material 'WinGX (Farrugia, 2012)'
_computing_structure_refinement 'SHELXL97 (Sheldrick, 2008)'
_computing_structure_solution 'SIR92 (Altomare <i>et al.</i>, 1994)'
_diffrn_ambient_temperature 110(2)
_diffrn_detector_area_resol_mean 10.4508
_diffrn_measured_fraction_theta_full 0.993
_diffrn_measured_fraction_theta_max 0.993
_diffrn_measurement_device_type 'Agilent SuperNova'
_diffrn_measurement_method \w
_diffrn_radiation_monochromator mirror
_diffrn_radiation_source 'SuperNova (Cu) X-ray Source'
_diffrn_radiation_type 'Cu K\a'
_diffrn_radiation_wavelength 1.54184
_diffrn_reflns_av_R_equivalents 0.0205
_diffrn_reflns_av_sigmaI/netI 0.0370
_diffrn_reflns_limit_h_max 10
_diffrn_reflns_limit_h_min -10
_diffrn_reflns_limit_k_max 12
_diffrn_reflns_limit_k_min -15
_diffrn_reflns_limit_l_max 15
_diffrn_reflns_limit_l_min -15
_diffrn_reflns_number 24473
_diffrn_reflns_theta_full 76.57
_diffrn_reflns_theta_max 76.57
_diffrn_reflns_theta_min 3.79
_exptl_absorpt_coefficient_mu 2.768
_exptl_absorpt_correction_T_max 0.868
_exptl_absorpt_correction_T_min 0.551
_exptl_absorpt_correction_type analytical
_exptl_absorpt_process_details
;
[CrysAlis PRO (Agilent, 2012), based on expressions derived from
Clark & Reid (1995)]
;
_exptl_crystal_colour colourless
_exptl_crystal_density_diffrn 1.504
_exptl_crystal_density_method 'not measured'
_exptl_crystal_description plate
_exptl_crystal_F_000 544
_exptl_crystal_size_max 0.3412
_exptl_crystal_size_mid 0.2593
_exptl_crystal_size_min 0.0721
_refine_diff_density_max 0.383
_refine_diff_density_min -0.592
_refine_ls_extinction_method none
_refine_ls_goodness_of_fit_ref 1.050
_refine_ls_hydrogen_treatment mixed
_refine_ls_matrix_type full
_refine_ls_number_parameters 322
_refine_ls_number_reflns 4860
_refine_ls_number_restraints 3
_refine_ls_restrained_S_all 1.051
_refine_ls_R_factor_all 0.0278
_refine_ls_R_factor_gt 0.0274
_refine_ls_shift/su_max 0.002
_refine_ls_shift/su_mean 0.000
_refine_ls_structure_factor_coef Fsqd
_refine_ls_weighting_details 'calc w=1/[\s^2^(Fo^2^)+(0.0341P)^2^+1.1295P] where P=(Fo^2^+2Fc^2^)/3'
_refine_ls_weighting_scheme calc
_refine_ls_wR_factor_gt 0.0735
_refine_ls_wR_factor_ref 0.0736
_reflns_number_gt 4814
_reflns_number_total 4860
_reflns_threshold_expression I>2sigma(I)
_cod_data_source_file bx2432.cif
_cod_data_source_block I
_cod_original_cell_volume 1166.98(5)
_cod_database_code 2237128
_cod_database_fobs_code 2237128

loop_
_symmetry_equiv_pos_as_xyz
'x, y, z'
'-x, -y, -z'

loop_
_atom_site_type_symbol
_atom_site_label
_atom_site_fract_x
_atom_site_fract_y
_atom_site_fract_z
_atom_site_U_iso_or_equiv
_atom_site_adp_type
_atom_site_calc_flag
_atom_site_refinement_flags
_atom_site_occupancy
_atom_site_symmetry_multiplicity
Br Br1 0.05195(2) 0.900096(15) 0.704006(16) 0.02799(7) Uani d . 1 1
O O17 0.51357(13) 0.41085(9) 0.92476(9) 0.0149(2) Uani d . 1 1
H H17 0.4752 0.3496 0.9649 0.022 Uiso calc R 1 1
O O1 0.60153(14) 0.39338(9) 0.65437(9) 0.0142(2) Uani d . 1 1
O O13 0.62790(15) -0.02946(10) 0.73217(10) 0.0197(2) Uani d . 1 1
O O15 0.73519(15) 0.13138(10) 0.99384(9) 0.0182(2) Uani d . 1 1
O O33 0.32657(16) 0.26192(11) 1.08263(11) 0.0241(3) Uani d D 1 1
N N18 0.79574(19) 0.41272(13) 0.96990(11) 0.0197(3) Uani d D 1 1
O O20 1.05986(18) 0.32592(16) 0.98704(13) 0.0426(4) Uani d . 1 1
C C21 0.82221(18) 0.59920(14) 0.55426(13) 0.0143(3) Uani d . 1 1
C C11 0.81098(18) 0.49342(13) 0.65978(12) 0.0128(3) Uani d . 1 1
H H11 0.8828 0.4215 0.6361 0.015 Uiso calc R 1 1
C C2 0.62613(18) 0.27675(13) 0.71823(13) 0.0133(3) Uani d . 1 1
C C6 0.69272(19) 0.14421(14) 0.89379(13) 0.0145(3) Uani d . 1 1
C C7 0.66121(18) 0.26081(13) 0.82267(12) 0.0131(3) Uani d . 1 1
C C30 0.2423(2) 0.77447(14) 0.69946(14) 0.0190(3) Uani d . 1 1
C C29 0.3489(2) 0.75174(14) 0.77164(14) 0.0182(3) Uani d . 1 1
H H29 0.3348 0.8038 0.8171 0.022 Uiso calc R 1 1
C C10 0.86995(19) 0.50048(14) 0.75986(12) 0.0141(3) Uani d . 1 1
H H10A 0.8169 0.5772 0.7788 0.017 Uiso calc R 1 1
H H10B 0.9918 0.4923 0.7419 0.017 Uiso calc R 1 1
C C28 0.47664(19) 0.65176(14) 0.77651(13) 0.0153(3) Uani d . 1 1
H H28 0.5502 0.6353 0.8259 0.018 Uiso calc R 1 1
C C9 0.81604(19) 0.39483(14) 0.85875(12) 0.0143(3) Uani d . 1 1
H H9 0.9024 0.3211 0.8529 0.017 Uiso calc R 1 1
C C27 0.49841(18) 0.57505(13) 0.70987(12) 0.0125(3) Uani d . 1 1
C C14 0.5949(2) -0.01482(16) 0.62326(15) 0.0249(4) Uani d . 1 1
H H14B 0.4881 0.0400 0.6158 0.037 Uiso calc R 1 1
H H14C 0.5910 -0.0926 0.6173 0.037 Uiso calc R 1 1
H H14A 0.6829 0.0182 0.5621 0.037 Uiso calc R 1 1
C C26 0.78129(19) 0.59676(16) 0.45604(13) 0.0190(3) Uani d . 1 1
H H26 0.7440 0.5295 0.4570 0.023 Uiso calc R 1 1
C C22 0.8773(2) 0.69841(15) 0.55031(14) 0.0211(3) Uani d . 1 1
H H22 0.9035 0.7025 0.6167 0.025 Uiso calc R 1 1
C C8 0.65169(18) 0.37999(13) 0.83925(12) 0.0119(3) Uani d . 1 1
C C31 0.2653(2) 0.70372(16) 0.62875(14) 0.0213(3) Uani d . 1 1
H H31 0.1942 0.7225 0.5772 0.026 Uiso calc R 1 1
C C4 0.64028(19) 0.07103(14) 0.75429(13) 0.0155(3) Uani d . 1 1
C C12 0.63521(18) 0.46509(13) 0.71503(12) 0.0117(3) Uani d . 1 1
C C25 0.7943(2) 0.69131(17) 0.35686(14) 0.0239(4) Uani d . 1 1
H H25 0.7630 0.6894 0.2914 0.029 Uiso calc R 1 1
C C32 0.3941(2) 0.60461(15) 0.63388(13) 0.0181(3) Uani d . 1 1
H H32 0.4115 0.5559 0.5846 0.022 Uiso calc R 1 1
C C3 0.61409(19) 0.18505(14) 0.67967(13) 0.0151(3) Uani d . 1 1
H H3 0.5896 0.1995 0.6071 0.018 Uiso calc R 1 1
C C5 0.68119(19) 0.04909(14) 0.86002(13) 0.0166(3) Uani d . 1 1
H H5 0.7009 -0.0302 0.9083 0.020 Uiso calc R 1 1
C C16 0.7727(2) 0.01173(15) 1.06525(14) 0.0226(3) Uani d . 1 1
H H16A 0.6723 -0.0219 1.0945 0.034 Uiso calc R 1 1
H H16C 0.8136 0.0127 1.1297 0.034 Uiso calc R 1 1
H H16B 0.8579 -0.0374 1.0204 0.034 Uiso calc R 1 1
C C19 0.9206(3) 0.37794(19) 1.02350(15) 0.0300(4) Uani d . 1 1
H H19 0.9008 0.3945 1.0950 0.036 Uiso calc R 1 1
C C23 0.8944(3) 0.79191(16) 0.45014(16) 0.0289(4) Uani d . 1 1
H H23 0.9348 0.8582 0.4481 0.035 Uiso calc R 1 1
C C24 0.8529(2) 0.78850(16) 0.35359(15) 0.0279(4) Uani d . 1 1
H H24 0.8644 0.8524 0.2854 0.033 Uiso calc R 1 1
H H33A 0.338(3) 0.1995(14) 1.1318(16) 0.037(7) Uiso d D 1 1
H H33B 0.244(2) 0.273(2) 1.058(2) 0.045(7) Uiso d D 1 1
H H18 0.704(2) 0.447(2) 0.9998(19) 0.031(6) Uiso d D 1 1

loop_
_atom_site_aniso_label
_atom_site_aniso_U_11
_atom_site_aniso_U_22
_atom_site_aniso_U_33
_atom_site_aniso_U_12
_atom_site_aniso_U_13
_atom_site_aniso_U_23
Br1 0.02195(10) 0.01868(10) 0.03460(12) 0.00392(7) -0.00600(8) -0.00272(8)
O17 0.0187(5) 0.0133(5) 0.0112(5) -0.0043(4) 0.0008(4) -0.0039(4)
O1 0.0223(5) 0.0122(5) 0.0114(5) -0.0053(4) -0.0063(4) -0.0035(4)
O13 0.0288(6) 0.0137(5) 0.0201(6) -0.0040(5) -0.0077(5) -0.0074(4)
O15 0.0281(6) 0.0134(5) 0.0139(5) -0.0020(4) -0.0102(4) -0.0017(4)
O33 0.0224(6) 0.0228(6) 0.0261(6) -0.0097(5) -0.0116(5) 0.0040(5)
N18 0.0255(7) 0.0251(7) 0.0121(6) -0.0115(6) -0.0061(5) -0.0028(5)
O20 0.0302(8) 0.0681(11) 0.0305(7) -0.0182(7) -0.0182(6) 0.0016(7)
C21 0.0110(6) 0.0166(7) 0.0120(7) -0.0010(5) -0.0001(5) -0.0029(6)
C11 0.0126(7) 0.0144(7) 0.0105(6) -0.0026(5) -0.0016(5) -0.0033(5)
C2 0.0130(7) 0.0124(7) 0.0135(7) -0.0023(5) -0.0017(5) -0.0036(5)
C6 0.0153(7) 0.0149(7) 0.0128(7) -0.0024(6) -0.0027(5) -0.0040(6)
C7 0.0135(7) 0.0136(7) 0.0129(7) -0.0028(5) -0.0024(5) -0.0049(5)
C30 0.0154(7) 0.0152(7) 0.0184(7) 0.0008(6) -0.0012(6) 0.0004(6)
C29 0.0196(8) 0.0149(7) 0.0178(7) -0.0021(6) -0.0021(6) -0.0043(6)
C10 0.0146(7) 0.0162(7) 0.0121(7) -0.0048(6) -0.0035(5) -0.0028(6)
C28 0.0165(7) 0.0157(7) 0.0140(7) -0.0035(6) -0.0039(5) -0.0037(6)
C9 0.0161(7) 0.0160(7) 0.0122(7) -0.0043(6) -0.0057(5) -0.0027(6)
C27 0.0122(7) 0.0135(7) 0.0104(6) -0.0049(5) -0.0010(5) -0.0009(5)
C14 0.0386(10) 0.0212(8) 0.0214(8) -0.0075(7) -0.0091(7) -0.0107(7)
C26 0.0159(7) 0.0253(8) 0.0150(7) -0.0049(6) -0.0029(6) -0.0041(6)
C22 0.0267(8) 0.0179(8) 0.0169(7) -0.0052(6) -0.0034(6) -0.0030(6)
C8 0.0136(7) 0.0125(7) 0.0093(6) -0.0027(5) -0.0020(5) -0.0027(5)
C31 0.0171(7) 0.0267(9) 0.0178(7) -0.0013(6) -0.0071(6) -0.0030(6)
C4 0.0150(7) 0.0145(7) 0.0183(7) -0.0026(6) -0.0013(6) -0.0086(6)
C12 0.0148(7) 0.0130(7) 0.0098(6) -0.0042(5) -0.0037(5) -0.0043(5)
C25 0.0169(8) 0.0335(10) 0.0138(7) 0.0015(7) -0.0043(6) -0.0013(7)
C32 0.0178(7) 0.0221(8) 0.0158(7) -0.0035(6) -0.0054(6) -0.0060(6)
C3 0.0162(7) 0.0168(7) 0.0141(7) -0.0034(6) -0.0030(5) -0.0067(6)
C5 0.0189(7) 0.0130(7) 0.0168(7) -0.0017(6) -0.0041(6) -0.0038(6)
C16 0.0334(9) 0.0146(8) 0.0174(7) -0.0015(7) -0.0107(7) 0.0005(6)
C19 0.0378(11) 0.0429(11) 0.0155(8) -0.0274(9) -0.0119(7) 0.0050(7)
C23 0.0388(10) 0.0170(8) 0.0252(9) -0.0075(7) -0.0039(8) 0.0005(7)
C24 0.0293(9) 0.0210(8) 0.0193(8) 0.0017(7) -0.0030(7) 0.0048(7)

loop_
_atom_type_symbol
_atom_type_description
_atom_type_scat_dispersion_real
_atom_type_scat_dispersion_imag
_atom_type_scat_source
C C 0.0181 0.0091 'International Tables Vol C Tables 4.2.6.8 and 6.1.1.4'
H H 0.0000 0.0000 'International Tables Vol C Tables 4.2.6.8 and 6.1.1.4'
N N 0.0311 0.0180 'International Tables Vol C Tables 4.2.6.8 and 6.1.1.4'
O O 0.0492 0.0322 'International Tables Vol C Tables 4.2.6.8 and 6.1.1.4'
Br Br -0.6763 1.2805 'International Tables Vol C Tables 4.2.6.8 and 6.1.1.4'

loop_
_geom_angle_atom_site_label_1
_geom_angle_atom_site_label_2
_geom_angle_atom_site_label_3
_geom_angle
C8 O17 H17 109.5
C2 O1 C12 108.14(11)
C4 O13 C14 117.21(13)
C6 O15 C16 116.71(12)
H33A O33 H33B 112(3)
C19 N18 C9 121.62(16)
C19 N18 H18 119.6(16)
C9 N18 H18 118.7(17)
C22 C21 C26 118.30(14)
C22 C21 C11 122.00(14)
C26 C21 C11 119.67(14)
C21 C11 C10 115.85(12)
C21 C11 C12 115.75(12)
C10 C11 C12 103.66(11)
C21 C11 H11 107.0
C10 C11 H11 107.0
C12 C11 H11 107.0
O1 C2 C7 113.50(13)
O1 C2 C3 121.92(13)
C7 C2 C3 124.57(14)
O15 C6 C5 123.77(14)
O15 C6 C7 116.53(13)
C5 C6 C7 119.69(14)
C2 C7 C6 118.19(13)
C2 C7 C8 110.01(13)
C6 C7 C8 131.76(13)
C31 C30 C29 121.48(15)
C31 C30 Br1 118.73(12)
C29 C30 Br1 119.69(12)
C30 C29 C28 118.95(15)
C30 C29 H29 120.5
C28 C29 H29 120.5
C11 C10 C9 103.86(12)
C11 C10 H10A 111.0
C9 C10 H10A 111.0
C11 C10 H10B 111.0
C9 C10 H10B 111.0
H10A C10 H10B 109.0
C29 C28 C27 120.88(14)
C29 C28 H28 119.6
C27 C28 H28 119.6
N18 C9 C10 112.30(12)
N18 C9 C8 112.54(12)
C10 C9 C8 105.93(11)
N18 C9 H9 108.6
C10 C9 H9 108.6
C8 C9 H9 108.6
C32 C27 C28 118.33(14)
C32 C27 C12 119.93(13)
C28 C27 C12 121.69(13)
O13 C14 H14B 109.5
O13 C14 H14C 109.5
H14B C14 H14C 109.5
O13 C14 H14A 109.5
H14B C14 H14A 109.5
H14C C14 H14A 109.5
C25 C26 C21 121.01(16)
C25 C26 H26 119.5
C21 C26 H26 119.5
C21 C22 C23 120.81(16)
C21 C22 H22 119.6
C23 C22 H22 119.6
O17 C8 C7 112.92(12)
O17 C8 C9 111.29(11)
C7 C8 C9 114.22(12)
O17 C8 C12 111.92(11)
C7 C8 C12 100.43(11)
C9 C8 C12 105.31(11)
C30 C31 C32 118.93(15)
C30 C31 H31 120.5
C32 C31 H31 120.5
O13 C4 C3 123.59(14)
O13 C4 C5 114.11(14)
C3 C4 C5 122.30(14)
O1 C12 C27 107.13(11)
O1 C12 C11 109.18(11)
C27 C12 C11 113.61(12)
O1 C12 C8 106.45(11)
C27 C12 C8 116.28(11)
C11 C12 C8 103.86(11)
C24 C25 C26 119.93(16)
C24 C25 H25 120.0
C26 C25 H25 120.0
C31 C32 C27 121.27(15)
C31 C32 H32 119.4
C27 C32 H32 119.4
C4 C3 C2 115.59(14)
C4 C3 H3 122.2
C2 C3 H3 122.2
C6 C5 C4 119.58(14)
C6 C5 H5 120.2
C4 C5 H5 120.2
O15 C16 H16A 109.5
O15 C16 H16C 109.5
H16A C16 H16C 109.5
O15 C16 H16B 109.5
H16A C16 H16B 109.5
H16C C16 H16B 109.5
O20 C19 N18 124.46(18)
O20 C19 H19 117.8
N18 C19 H19 117.8
C24 C23 C22 120.25(17)
C24 C23 H23 119.9
C22 C23 H23 119.9
C23 C24 C25 119.66(16)
C23 C24 H24 120.2
C25 C24 H24 120.2

loop_
_geom_bond_atom_site_label_1
_geom_bond_atom_site_label_2
_geom_bond_distance
Br1 C30 1.9023(16)
O17 C8 1.4194(17)
O17 H17 0.8400
O1 C2 1.3653(18)
O1 C12 1.4623(16)
O13 C4 1.3737(18)
O13 C14 1.4304(19)
O15 C6 1.3649(18)
O15 C16 1.4335(19)
O33 H33A 0.805(10)
O33 H33B 0.808(10)
N18 C19 1.328(2)
N18 C9 1.4497(19)
N18 H18 0.830(16)
O20 C19 1.226(3)
C21 C22 1.390(2)
C21 C26 1.397(2)
C21 C11 1.514(2)
C11 C10 1.5270(19)
C11 C12 1.554(2)
C11 H11 1.0000
C2 C7 1.379(2)
C2 C3 1.391(2)
C6 C5 1.391(2)
C6 C7 1.399(2)
C7 C8 1.5035(19)
C30 C31 1.375(2)
C30 C29 1.385(2)
C29 C28 1.388(2)
C29 H29 0.9500
C10 C9 1.533(2)
C10 H10A 0.9900
C10 H10B 0.9900
C28 C27 1.395(2)
C28 H28 0.9500
C9 C8 1.567(2)
C9 H9 1.0000
C27 C32 1.393(2)
C27 C12 1.509(2)
C14 H14B 0.9800
C14 H14C 0.9800
C14 H14A 0.9800
C26 C25 1.391(2)
C26 H26 0.9500
C22 C23 1.394(2)
C22 H22 0.9500
C8 C12 1.5882(19)
C31 C32 1.386(2)
C31 H31 0.9500
C4 C3 1.389(2)
C4 C5 1.402(2)
C25 C24 1.387(3)
C25 H25 0.9500
C32 H32 0.9500
C3 H3 0.9500
C5 H5 0.9500
C16 H16A 0.9800
C16 H16C 0.9800
C16 H16B 0.9800
C19 H19 0.9500
C23 C24 1.384(3)
C23 H23 0.9500
C24 H24 0.9500

loop_
_geom_hbond_atom_site_label_D
_geom_hbond_atom_site_label_H
_geom_hbond_atom_site_label_A
_geom_hbond_site_symmetry_A
_geom_hbond_distance_DH
_geom_hbond_distance_HA
_geom_hbond_distance_DA
_geom_hbond_angle_DHA
_geom_hbond_publ_flag
N18 H18 O17 1_555 0.83 2.31 2.652(2) 106 yes
C32 H32 O1 1_555 0.95 2.28 2.661(2) 103 yes
O17 H17 O33 1_555 0.84 1.90 2.686(2) 156 yes
N18 H18 O17 2_667 0.83 2.38 3.185(2) 163 yes
C28 H28 O33 2_667 0.95 2.53 3.328(2) 142 yes
C29 H29 O15 2_667 0.95 2.62 3.516(2) 157 yes
O33 H33A O13 2_657 0.81 2.21 3.015(2) 179 yes
O33 H33B O20 1_455 0.81 1.90 2.699(2) 170 yes

loop_
_geom_torsion_atom_site_label_1
_geom_torsion_atom_site_label_2
_geom_torsion_atom_site_label_3
_geom_torsion_atom_site_label_4
_geom_torsion
C22 C21 C11 C10 -2.2(2)
C26 C21 C11 C10 175.78(13)
C22 C21 C11 C12 119.46(16)
C26 C21 C11 C12 -62.55(18)
C12 O1 C2 C7 4.89(16)
C12 O1 C2 C3 -175.84(13)
C16 O15 C6 C5 1.3(2)
C16 O15 C6 C7 -178.07(14)
O1 C2 C7 C6 -178.42(13)
C3 C2 C7 C6 2.3(2)
O1 C2 C7 C8 3.52(18)
C3 C2 C7 C8 -175.74(14)
O15 C6 C7 C2 176.78(13)
C5 C6 C7 C2 -2.7(2)
O15 C6 C7 C8 -5.7(2)
C5 C6 C7 C8 174.89(15)
C31 C30 C29 C28 -3.3(2)
Br1 C30 C29 C28 172.89(12)
C21 C11 C10 C9 170.38(12)
C12 C11 C10 C9 42.46(14)
C30 C29 C28 C27 0.1(2)
C19 N18 C9 C10 -89.55(18)
C19 N18 C9 C8 151.02(15)
C11 C10 C9 N18 -155.59(13)
C11 C10 C9 C8 -32.37(15)
C29 C28 C27 C32 3.3(2)
C29 C28 C27 C12 -179.23(14)
C22 C21 C26 C25 -0.3(2)
C11 C21 C26 C25 -178.41(14)
C26 C21 C22 C23 -1.3(2)
C11 C21 C22 C23 176.71(16)
C2 C7 C8 O17 109.96(14)
C6 C7 C8 O17 -67.8(2)
C2 C7 C8 C9 -121.54(14)
C6 C7 C8 C9 60.7(2)
C2 C7 C8 C12 -9.38(15)
C6 C7 C8 C12 172.91(16)
N18 C9 C8 O17 11.60(17)
C10 C9 C8 O17 -111.47(13)
N18 C9 C8 C7 -117.72(14)
C10 C9 C8 C7 119.21(13)
N18 C9 C8 C12 133.08(13)
C10 C9 C8 C12 10.01(15)
C29 C30 C31 C32 2.8(2)
Br1 C30 C31 C32 -173.36(12)
C14 O13 C4 C3 3.5(2)
C14 O13 C4 C5 -176.88(14)
C2 O1 C12 C27 -135.71(12)
C2 O1 C12 C11 100.86(13)
C2 O1 C12 C8 -10.68(14)
C32 C27 C12 O1 -14.13(18)
C28 C27 C12 O1 168.42(13)
C32 C27 C12 C11 106.53(15)
C28 C27 C12 C11 -70.93(17)
C32 C27 C12 C8 -132.98(14)
C28 C27 C12 C8 49.56(19)
C21 C11 C12 O1 83.18(15)
C10 C11 C12 O1 -148.84(11)
C21 C11 C12 C27 -36.31(17)
C10 C11 C12 C27 91.67(14)
C21 C11 C12 C8 -163.58(12)
C10 C11 C12 C8 -35.60(14)
O17 C8 C12 O1 -108.19(12)
C7 C8 C12 O1 11.87(14)
C9 C8 C12 O1 130.74(12)
O17 C8 C12 C27 11.03(17)
C7 C8 C12 C27 131.09(12)
C9 C8 C12 C27 -110.03(13)
O17 C8 C12 C11 136.61(12)
C7 C8 C12 C11 -103.33(12)
C9 C8 C12 C11 15.55(14)
C21 C26 C25 C24 1.8(3)
C30 C31 C32 C27 0.7(2)
C28 C27 C32 C31 -3.7(2)
C12 C27 C32 C31 178.72(14)
O13 C4 C3 C2 177.76(14)
C5 C4 C3 C2 -1.9(2)
O1 C2 C3 C4 -179.26(13)
C7 C2 C3 C4 -0.1(2)
O15 C6 C5 C4 -178.54(14)
C7 C6 C5 C4 0.9(2)
O13 C4 C5 C6 -178.16(14)
C3 C4 C5 C6 1.5(2)
C9 N18 C19 O20 -2.1(3)
C21 C22 C23 C24 1.6(3)
C22 C23 C24 C25 -0.1(3)
C26 C25 C24 C23 -1.5(3)
